data_4132550
loop_
_publ_author_name
'Wang, Yu-Xia'
'Ma, Yinina'
'Chai, Yisheng'
'Shi, Wei'
'Sun, Young'
'Cheng, Peng'

_publ_section_title
;
 Observation of Magnetodielectric Effect in a Dysprosium-Based
 Single-Molecule Magnet.
;
_journal_issue 25
_journal_name_full 'Journal of the American Chemical Society'
_journal_page_first 7795
_journal_page_last 7798
_journal_paper_doi 10.1021/jacs.8b04818
_journal_volume 140
_journal_year 2018
_chemical_formula_moiety 'C38 H72 Cl3 Dy O3 P2, C2 H6 O'
_chemical_formula_sum 'C40 H78 Cl3 Dy O4 P2'
_chemical_formula_weight 953.81
_space_group_crystal_system orthorhombic
_space_group_IT_number 19
_space_group_name_Hall 'P 2ac 2ab'
_space_group_name_H-M_alt 'P 21 21 21'
_atom_sites_solution_hydrogens mixed
_atom_sites_solution_primary direct
_audit_creation_date 2018-05-04
_audit_creation_method
;
Olex2 1.2
(compiled 2017.08.10 svn.r3458 for OlexSys, GUI svn.r5381)
;
_cell_angle_alpha 90
_cell_angle_beta 90
_cell_angle_gamma 90
_cell_formula_units_Z 4
_cell_length_a 15.4000(5)
_cell_length_b 15.3943(5)
_cell_length_c 19.6252(13)
_cell_measurement_reflns_used 5040
_cell_measurement_temperature 120(2)
_cell_measurement_theta_max 28.9742
_cell_measurement_theta_min 2.3740
_cell_volume 4652.6(4)
_computing_molecular_graphics 'Olex2 (Dolomanov et al., 2009)'
_computing_publication_material 'Olex2 (Dolomanov et al., 2009)'
_computing_structure_refinement 'XL (Sheldrick, 2008)'
_computing_structure_solution 'XS (Sheldrick, 2008)'
_diffrn_ambient_temperature 120(2)
_diffrn_measured_fraction_theta_full 0.997
_diffrn_measured_fraction_theta_max 0.997
_diffrn_measurement_device_type 'multiwire proportional'
_diffrn_measurement_method 'phi and omega scans'
_diffrn_radiation_monochromator graphite
_diffrn_radiation_type MoK\a
_diffrn_radiation_wavelength 0.71073
_diffrn_reflns_av_R_equivalents 0.0521
_diffrn_reflns_av_unetI/netI 0.1179
_diffrn_reflns_Laue_measured_fraction_full 0.997
_diffrn_reflns_Laue_measured_fraction_max 0.997
_diffrn_reflns_limit_h_max 17
_diffrn_reflns_limit_h_min -18
_diffrn_reflns_limit_k_max 17
_diffrn_reflns_limit_k_min -18
_diffrn_reflns_limit_l_max 15
_diffrn_reflns_limit_l_min -23
_diffrn_reflns_number 15242
_diffrn_reflns_point_group_measured_fraction_full 0.998
_diffrn_reflns_point_group_measured_fraction_max 0.997
_diffrn_reflns_theta_full 25.009
_diffrn_reflns_theta_max 25.009
_diffrn_reflns_theta_min 2.842
_exptl_absorpt_coefficient_mu 1.882
_exptl_absorpt_correction_type none
_exptl_crystal_density_diffrn 1.362
_exptl_crystal_description colorless
_exptl_crystal_F_000 1988
_refine_diff_density_max 1.854
_refine_diff_density_min -0.873
_refine_diff_density_rms 0.109
_refine_ls_abs_structure_details
;
 Flack x determined using 1457 quotients [(I+)-(I-)]/[(I+)+(I-)]
 (Parsons, Flack and Wagner, Acta Cryst. B69 (2013) 249-259).
;
_refine_ls_abs_structure_Flack -0.078(14)
_refine_ls_extinction_method none
_refine_ls_goodness_of_fit_ref 1.027
_refine_ls_hydrogen_treatment constr
_refine_ls_matrix_type full
_refine_ls_number_parameters 459
_refine_ls_number_reflns 7796
_refine_ls_number_restraints 365
_refine_ls_restrained_S_all 1.046
_refine_ls_R_factor_all 0.0800
_refine_ls_R_factor_gt 0.0612
_refine_ls_shift/su_max 0.001
_refine_ls_shift/su_mean 0.000
_refine_ls_structure_factor_coef Fsqd
_refine_ls_weighting_details 'w=1/[\s^2^(Fo^2^)+(0.0417P)^2^] where P=(Fo^2^+2Fc^2^)/3'
_refine_ls_weighting_scheme calc
_refine_ls_wR_factor_gt 0.1259
_refine_ls_wR_factor_ref 0.1451
_reflns_Friedel_coverage 0.802
_reflns_Friedel_fraction_full 0.998
_reflns_Friedel_fraction_max 0.998
_reflns_number_gt 5823
_reflns_number_total 7796
_reflns_threshold_expression 'I > 2\s(I)'
_cod_data_source_file ja8b04818_si_002.cif
_cod_data_source_block a
_cod_database_code 4132550
_shelx_shelxl_version_number 2014/7
_shelx_space_group_comment
;
The symmetry employed for this shelxl refinement is uniquely defined
by the following loop, which should always be used as a source of
symmetry information in preference to the above space-group names.
They are only intended as comments.
;
_olex2_refinement_description
;
1. Twinned data refinement
 Scales: 0.7065(14)
 0.2935(14)
2. Fixed Uiso
 At 1.2 times of:
  All C(H) groups, All C(H,H) groups
 At 1.5 times of:
  All C(H,H,H) groups, All O(H) groups, All O(H,H) groups
3. Restrained distances
 C21-C5
 1.45 with sigma of 0.02
 C6-C2
 1.45 with sigma of 0.02
 H6A_$1-H13B_$2
 2.15 with sigma of 0.02
 H6C-H13B_$3
 2.15 with sigma of 0.02
 O1AA-H1AB
 0.85 with sigma of 0.01
 O1AA-H1AA
 0.85 with sigma of 0.01
 C2-O1AA
 1.45 with sigma of 0.02
 C21-O1AA
 1.45 with sigma of 0.02
 C11-C8
 1.45 with sigma of 0.02
 O2AA-C11
 1.4 with sigma of 0.02
 Dy1-H1AB
 2.974488 with sigma of 0.02
 Dy1-H1AA
 2.923229 with sigma of 0.02
 C2-H1AB
 1.886394 with sigma of 0.02
 C21-H1AA
 1.912694 with sigma of 0.02
 C8CA-C20 \\sim C20-C9
 with sigma of 0.02
 C1-C0BA \\sim C0BA-C8CA
 with sigma of 0.02
 C7-C4 \\sim C4-C6DA
 with sigma of 0.02
 C4-C6DA \\sim C6DA-C15
 with sigma of 0.02
 C6DA-C15 \\sim C15-C3CA
 with sigma of 0.02
 C9-C20 \\sim C20-C8CA
 with sigma of 0.02
 C13-C1 \\sim C1-C0BA
 with sigma of 0.02
 C8CA-C13 \\sim C1-C20
 with sigma of 0.02
 C1-C13 \\sim C13-C9
 with sigma of 0.02
 C13-C9 \\sim C9-C20
 with sigma of 0.02
 C8CA-C13 \\sim C20-C1
 with sigma of 0.02
 C8CA-C1 \\sim C13-C20
 with sigma of 0.02
 C8CA-C0BA \\sim C0BA-C1
 with sigma of 0.02
 C20-C9 \\sim C9-C13
 with sigma of 0.02
 C9-C13 \\sim C13-C1
 with sigma of 0.02
 C0BA-C8CA \\sim C8CA-C20
 with sigma of 0.02
 C0BA-C1 \\sim C1-C13
 with sigma of 0.02
 C15-C3CA \\sim C3CA-C4CA
 with sigma of 0.02
 C3CA-C4CA \\sim C4CA-C7
 with sigma of 0.02
 C4CA-C7 \\sim C7-C4
 with sigma of 0.02
 C6DA-C4CA \\sim C4-C3CA
 with sigma of 0.02
4. Uiso/Uaniso restraints and constraints
C0BA \\sim C8CA \\sim C20 \\sim C1 \\sim C9 \\sim C13: within 3.8A with sigma
of 0.005 and sigma for terminal atoms of 0.005
C4CA \\sim C4 \\sim C6DA \\sim C15 \\sim C3CA \\sim C7: within 3.8A with sigma
of 0.005 and sigma for terminal atoms of 0.005
C6CA \\sim P6AA \\sim C15 \\sim C0BA: within 3.8A with sigma of 0.003 and sigma
for terminal atoms of 0.003
Uanis(C15) \\sim Ueq, Uanis(C4) \\sim Ueq, Uanis(C4CA) \\sim Ueq, Uanis(C20)
\\sim Ueq, Uanis(C8CA) \\sim Ueq, Uanis(C1) \\sim Ueq, Uanis(C3) \\sim Ueq,
Uanis(C9) \\sim Ueq, Uanis(C3CA) \\sim Ueq, Uanis(C13) \\sim Ueq, Uanis(C7)
\\sim Ueq: with sigma of 0.01 and sigma for terminal atoms of 0.01
Uanis(C8) \\sim Ueq: with sigma of 0.005 and sigma for terminal atoms of 0.005
Uanis(C2) \\sim Ueq, Uanis(C21) \\sim Ueq: with sigma of 0.005 and sigma for
terminal atoms of 0.005
Uanis(O10) \\sim Ueq: with sigma of 0.005 and sigma for terminal atoms of 0.005
Uanis(O2AA) \\sim Ueq, Uanis(C11) \\sim Ueq: with sigma of 0.01 and sigma for
terminal atoms of 0.01
Uanis(C2) = Uanis(C21)
Uanis(C6) = Uanis(C5)
5. Others
 Sof(H1AB)=Sof(C2)=Sof(H2A)=Sof(H2B)=Sof(C6)=Sof(H6A)=Sof(H6B)=Sof(H6C)=1-
 FVAR(1)
 Sof(H1AA)=Sof(C21)=Sof(H21A)=Sof(H21B)=Sof(C5)=Sof(H5A)=Sof(H5B)=Sof(H5C)=
 FVAR(1)
6.a Riding coordinates:
 O1AA(H1AB), O1AA(H1AA), O2AA(H2AA), C3AA(H3AA,H3AB), C4AA(H4AA,H4AB),
 C5CA(H5CA,H5CB), C7CA(H7CA,H7CB), C7BA(H7BA,H7BB), C9BA(H9BA,H9BB), C3CA(H3CA,
 H3CB), C6DA(H6DA,H6DB), C8DA(H8DA,H8DB), C9DA(H9DA,H9DB), C0EA(H0EA,H0EB),
 C3BA(H3BA,H3BB), C4CA(H4CA,H4CB), C8CA(H8CA,H8CB), C0DA(H0DA,H0DB), C1DA(H1DA,
 H1DB), C2(H2A,H2B), C3DA(H3DA,H3DB), C5DA(H5DA,H5DB), C0CA(H0CA,H0CB),
 C5AA(H5AA,H5AB), C0AA(H0AA,H0AB), C11(H11A,H11B), C12(H12A,H12B), C20(H20A,
 H20B), C4(H4A,H4B), C7(H7A,H7B), C1(H1A,H1B), C3(H3A,H3B), C9(H9A,H9B),
 C13(H13A,H13B), C6(H6A,H6B,H6C), C21(H21A,H21B), C5(H5A,H5B,H5C), C8(H8A,H8B,
 H8C)
6.b Ternary CH refined with riding coordinates:
 C6CA(H6CA), C5BA(H5BA), C1CA(H1CA), C0BA(H0BA), C7DA(H7DA), C15(H15)
6.c Secondary CH2 refined with riding coordinates:
 C9CA(H9CA,H9CB)
;
_olex2_submission_special_instructions 'No special instructions were received'

loop_
_space_group_symop_operation_xyz
'x, y, z'
'-x+1/2, -y, z+1/2'
'x+1/2, -y+1/2, -z'
'-x, y+1/2, -z+1/2'

loop_
_atom_site_label
_atom_site_type_symbol
_atom_site_fract_x
_atom_site_fract_y
_atom_site_fract_z
_atom_site_U_iso_or_equiv
_atom_site_adp_type
_atom_site_occupancy
_atom_site_site_symmetry_order
_atom_site_calc_flag
_atom_site_refinement_flags_posn
_atom_site_refinement_flags_adp
_atom_site_refinement_flags_occupancy
_atom_site_disorder_assembly
_atom_site_disorder_group
Dy1 Dy 0.27856(3) 0.50218(4) 0.47921(2) 0.04342(11) Uani 1 1 d D . . . .
P0AA P 0.43534(18) 0.68402(19) 0.48657(16) 0.0396(8) Uani 1 1 d . . . . .
P6AA P 0.1177(2) 0.3268(2) 0.47321(18) 0.0534(7) Uani 1 1 d . U . . .
Cl9A Cl 0.4036(3) 0.3892(2) 0.46273(18) 0.0760(12) Uani 1 1 d . . . . .
Cl1B Cl 0.2386(3) 0.5299(2) 0.35026(16) 0.0746(12) Uani 1 1 d . . . . .
Cl2B Cl 0.1663(2) 0.6143(3) 0.52713(19) 0.0946(13) Uani 1 1 d . . . . .
O1AA O 0.2991(4) 0.4824(6) 0.5986(3) 0.059(3) Uani 1 1 d D . . . .
H1AB H 0.2679 0.5066 0.6299 0.088 Uiso 0.446(18) 1 d DR . P A 2
H1AA H 0.2774 0.5212 0.6268 0.088 Uiso 0.554(18) 1 d DR . P A 1
O2AA O 0.2106(7) 0.5348(7) 0.7056(4) 0.105(4) Uani 1 1 d D U . . .
H2AA H 0.2255 0.5150 0.7458 0.157 Uiso 1 1 d R . . . .
C3AA C 0.2698(9) 0.8274(9) 0.3619(8) 0.075(5) Uani 1 1 d . . . . .
H3AA H 0.2303 0.8526 0.3950 0.091 Uiso 1 1 d R . . . .
H3AB H 0.2356 0.8084 0.3231 0.091 Uiso 1 1 d R . . . .
C4AA C 0.5881(7) 0.5941(8) 0.4837(6) 0.053(4) Uani 1 1 d . . . . .
H4AA H 0.5529 0.5418 0.4834 0.063 Uiso 1 1 d R . . . .
H4AB H 0.5982 0.6103 0.5308 0.063 Uiso 1 1 d R . . . .
O2CA O 0.3807(5) 0.6042(4) 0.4813(4) 0.0412(19) Uani 1 1 d . . . . .
C5CA C 0.3366(9) 0.8981(8) 0.3379(7) 0.065(4) Uani 1 1 d . . . . .
H5CA H 0.3051 0.9475 0.3197 0.078 Uiso 1 1 d R . . . .
H5CB H 0.3721 0.8744 0.3016 0.078 Uiso 1 1 d R . . . .
C6CA C 0.0811(9) 0.2841(9) 0.5543(6) 0.0606(10) Uani 1 1 d . U . . .
H6CA H 0.0375 0.2390 0.5457 0.073 Uiso 1 1 calc R . . . .
C7CA C 0.4408(8) 0.8467(7) 0.4271(6) 0.048(4) Uani 1 1 d . . . . .
H7CA H 0.4789 0.8225 0.3927 0.058 Uiso 1 1 d R . . . .
H7CB H 0.4766 0.8638 0.4655 0.058 Uiso 1 1 d R . . . .
C5BA C 0.4553(8) 0.7051(9) 0.5767(7) 0.060(4) Uani 1 1 d . . . . .
H5BA H 0.4778 0.6506 0.5956 0.072 Uiso 1 1 calc R . . . .
C7BA C 0.1576(9) 0.2430(12) 0.5900(7) 0.085(6) Uani 1 1 d . . . . .
H7BA H 0.2043 0.2852 0.5914 0.101 Uiso 1 1 d R . . . .
H7BB H 0.1781 0.1925 0.5652 0.101 Uiso 1 1 d R . . . .
C9BA C 0.3941(11) 0.9288(9) 0.3988(7) 0.082(5) Uani 1 1 d . . . . .
H9BA H 0.3604 0.9580 0.4337 0.098 Uiso 1 1 d R . . . .
H9BB H 0.4374 0.9689 0.3816 0.098 Uiso 1 1 d R . . . .
C1CA C 0.3795(7) 0.7770(8) 0.4485(6) 0.046(3) Uani 1 1 d . . . . .
H1CA H 0.3441 0.8022 0.4850 0.056 Uiso 1 1 calc R . . . .
C3CA C 0.1341(7) 0.1554(7) 0.4247(7) 0.0744(12) Uani 1 1 d D U . . .
H3CA H 0.0883 0.1602 0.3909 0.089 Uiso 1 1 d R . . . .
H3CB H 0.1082 0.1355 0.4670 0.089 Uiso 1 1 d R . . . .
C0BA C 0.0310(7) 0.3622(7) 0.4213(7) 0.0658(8) Uani 1 1 d D U . . .
H0BA H 0.0553 0.3637 0.3752 0.079 Uiso 1 1 calc R . . . .
C6DA C 0.2149(8) 0.2775(7) 0.3670(5) 0.0730(13) Uani 1 1 d D U . . .
H6DA H 0.1693 0.2797 0.3330 0.088 Uiso 1 1 d R . . . .
H6DB H 0.2378 0.3358 0.3723 0.088 Uiso 1 1 d R . . . .
C7DA C 0.5399(9) 0.6625(8) 0.4470(6) 0.056(4) Uani 1 1 d . . . . .
H7DA H 0.5742 0.7160 0.4491 0.068 Uiso 1 1 calc R . . . .
C8DA C 0.5353(11) 0.7857(13) 0.6709(6) 0.109(6) Uani 1 1 d . . . . .
H8DA H 0.5660 0.7342 0.6861 0.130 Uiso 1 1 d R . . . .
H8DB H 0.5727 0.8353 0.6794 0.130 Uiso 1 1 d R . . . .
C9DA C 0.1324(12) 0.2174(10) 0.6645(7) 0.077(5) Uani 1 1 d . . . . .
H9DA H 0.0897 0.1711 0.6627 0.093 Uiso 1 1 d R . . . .
H9DB H 0.1837 0.1949 0.6871 0.093 Uiso 1 1 d R . . . .
C0EA C 0.6669(9) 0.5526(12) 0.3733(7) 0.094(6) Uani 1 1 d . . . . .
H0EA H 0.6359 0.4980 0.3696 0.113 Uiso 1 1 d R . . . .
H0EB H 0.7238 0.5451 0.3530 0.113 Uiso 1 1 d R . . . .
C3BA C 0.5232(9) 0.7750(9) 0.5937(6) 0.069(4) Uani 1 1 d . . . . .
H3BA H 0.5777 0.7640 0.5703 0.083 Uiso 1 1 d R . . . .
H3BB H 0.4992 0.8290 0.5766 0.083 Uiso 1 1 d R . . . .
C4CA C 0.2101(8) 0.0950(8) 0.4053(6) 0.0757(12) Uani 1 1 d D U . . .
H4CA H 0.2525 0.0848 0.4410 0.091 Uiso 1 1 d R . . . .
H4CB H 0.1824 0.0403 0.3942 0.091 Uiso 1 1 d R . . . .
C8CA C -0.0065(7) 0.4475(6) 0.4307(6) 0.0778(12) Uani 1 1 d D U . . .
H8CA H 0.0390 0.4902 0.4377 0.093 Uiso 1 1 d R . . . .
H8CB H -0.0421 0.4465 0.4715 0.093 Uiso 1 1 d R . . . .
C9CA C 0.3682(9) 0.7221(11) 0.6134(6) 0.069(5) Uani 1 1 d . . . . .
H9CA H 0.3273 0.6758 0.6040 0.083 Uiso 1 1 calc R . . . .
H9CB H 0.3432 0.7767 0.5984 0.083 Uiso 1 1 calc R . . . .
C0DA C 0.5274(8) 0.6381(11) 0.3701(6) 0.059(4) Uani 1 1 d . . . . .
H0DA H 0.4921 0.5861 0.3672 0.071 Uiso 1 1 d R . . . .
H0DB H 0.4981 0.6843 0.3457 0.071 Uiso 1 1 d R . . . .
C1DA C 0.3155(8) 0.7505(9) 0.3924(7) 0.064(4) Uani 1 1 d . . . . .
H1DA H 0.2723 0.7114 0.4110 0.076 Uiso 1 1 d R . . . .
H1DB H 0.3472 0.7195 0.3572 0.076 Uiso 1 1 d R . . . .
C2 C 0.3758(9) 0.4534(12) 0.6363(11) 0.053(3) Uani 0.446(18) 1 d D U P A 2
H2A H 0.4002 0.4969 0.6665 0.064 Uiso 0.446(18) 1 d R . P A 2
H2B H 0.4193 0.4382 0.6025 0.064 Uiso 0.446(18) 1 d R . P A 2
C3DA C 0.6787(9) 0.5774(11) 0.4499(6) 0.079(5) Uani 1 1 d . . . . .
H3DA H 0.7154 0.6285 0.4536 0.094 Uiso 1 1 d R . . . .
H3DB H 0.7076 0.5301 0.4734 0.094 Uiso 1 1 d R . . . .
C5DA C 0.3896(10) 0.7257(11) 0.6906(6) 0.073(5) Uani 1 1 d . . . . .
H5DA H 0.4105 0.6690 0.7044 0.088 Uiso 1 1 d R . . . .
H5DB H 0.3367 0.7380 0.7157 0.088 Uiso 1 1 d R . . . .
C0CA C 0.0983(13) 0.2875(11) 0.7031(7) 0.099(7) Uani 1 1 d . . . . .
H0CA H 0.1433 0.3307 0.7101 0.119 Uiso 1 1 d R . . . .
H0CB H 0.0804 0.2662 0.7474 0.119 Uiso 1 1 d R . . . .
C5AA C 0.6199(10) 0.6248(12) 0.3400(7) 0.079(5) Uani 1 1 d . . . . .
H5AA H 0.6127 0.6071 0.2929 0.095 Uiso 1 1 d R . . . .
H5AB H 0.6533 0.6782 0.3405 0.095 Uiso 1 1 d R . . . .
C0AA C 0.4590(11) 0.7946(10) 0.7097(7) 0.090(6) Uani 1 1 d . . . . .
H0AA H 0.4345 0.8517 0.7016 0.108 Uiso 1 1 d R . . . .
H0AB H 0.4739 0.7907 0.7576 0.108 Uiso 1 1 d R . . . .
O10 O 0.1791(7) 0.3979(7) 0.4869(5) 0.084(3) Uani 1 1 d . U . . .
C11 C 0.1467(9) 0.6009(11) 0.7091(8) 0.123(6) Uani 1 1 d D U . . .
H11A H 0.1709 0.6553 0.7253 0.148 Uiso 1 1 d R . . . .
H11B H 0.1253 0.6108 0.6632 0.148 Uiso 1 1 d R . . . .
C12 C 0.0373(11) 0.3588(10) 0.5956(6) 0.085(5) Uani 1 1 d . . . . .
H12A H 0.0762 0.4084 0.5960 0.102 Uiso 1 1 d R . . . .
H12B H -0.0158 0.3761 0.5727 0.102 Uiso 1 1 d R . . . .
C15 C 0.1752(8) 0.2457(7) 0.4353(6) 0.0656(8) Uani 1 1 d D U . . .
H15 H 0.2250 0.2357 0.4653 0.079 Uiso 1 1 calc R . . . .
C20 C -0.0648(7) 0.4766(7) 0.3735(6) 0.0788(13) Uani 1 1 d D U . . .
H20A H -0.0826 0.5367 0.3780 0.095 Uiso 1 1 d R . . . .
H20B H -0.0356 0.4684 0.3302 0.095 Uiso 1 1 d R . . . .
C4 C 0.2850(8) 0.2173(7) 0.3419(7) 0.0747(12) Uani 1 1 d D U . . .
H4A H 0.3331 0.2170 0.3738 0.090 Uiso 1 1 d R . . . .
H4B H 0.3060 0.2371 0.2980 0.090 Uiso 1 1 d R . . . .
C7 C 0.2494(8) 0.1274(7) 0.3360(6) 0.0727(12) Uani 1 1 d D U . . .
H7A H 0.2954 0.0879 0.3227 0.087 Uiso 1 1 d R . . . .
H7B H 0.2073 0.1284 0.2993 0.087 Uiso 1 1 d R . . . .
C1 C -0.0488(7) 0.3036(7) 0.4153(6) 0.0773(13) Uani 1 1 d D U . . .
H1A H -0.0849 0.3122 0.4552 0.093 Uiso 1 1 d R . . . .
H1B H -0.0339 0.2425 0.4127 0.093 Uiso 1 1 d R . . . .
C3 C 0.0161(13) 0.3325(14) 0.6657(9) 0.113(6) Uani 1 1 d . U . . .
H3A H -0.0323 0.2922 0.6656 0.136 Uiso 1 1 d R . . . .
H3B H -0.0013 0.3836 0.6912 0.136 Uiso 1 1 d R . . . .
C9 C -0.1385(8) 0.4123(7) 0.3712(8) 0.0777(13) Uani 1 1 d D U . . .
H9A H -0.1540 0.4051 0.4188 0.093 Uiso 1 1 d R . . . .
H9B H -0.1889 0.4314 0.3457 0.093 Uiso 1 1 d R . . . .
C13 C -0.0996(8) 0.3296(6) 0.3495(6) 0.0780(13) Uani 1 1 d D U . . .
H13A H -0.0621 0.3407 0.3108 0.094 Uiso 1 1 d R . . . .
H13B H -0.1438 0.2874 0.3373 0.094 Uiso 1 1 d DR . . . .
C6 C 0.3498(17) 0.3752(8) 0.6713(14) 0.109(10) Uani 0.446(18) 1 d D . P A 2
H6A H 0.3098 0.3411 0.6450 0.164 Uiso 0.446(18) 1 d DR . P A 2
H6B H 0.3226 0.3928 0.7131 0.164 Uiso 0.446(18) 1 d R . P A 2
H6C H 0.4005 0.3411 0.6814 0.164 Uiso 0.446(18) 1 d DR . P A 2
C21 C 0.3560(9) 0.4240(10) 0.6338(9) 0.053(3) Uani 0.554(18) 1 d D U P A 1
H21A H 0.3780 0.3783 0.6045 0.064 Uiso 0.554(18) 1 d R . P A 1
H21B H 0.3210 0.3970 0.6691 0.064 Uiso 0.554(18) 1 d R . P A 1
C5 C 0.4258(13) 0.4719(18) 0.6685(13) 0.109(10) Uani 0.554(18) 1 d D . P A 1
H5A H 0.4198 0.5334 0.6622 0.164 Uiso 0.554(18) 1 d R . P A 1
H5B H 0.4790 0.4526 0.6479 0.164 Uiso 0.554(18) 1 d R . P A 1
H5C H 0.4269 0.4589 0.7163 0.164 Uiso 0.554(18) 1 d R . P A 1
C8 C 0.0725(12) 0.5823(16) 0.7514(10) 0.167(5) Uani 1 1 d D U . . .
H8A H 0.0275 0.5566 0.7241 0.250 Uiso 1 1 d R . . . .
H8B H 0.0506 0.6337 0.7731 0.250 Uiso 1 1 d R . . . .
H8C H 0.0910 0.5416 0.7855 0.250 Uiso 1 1 d R . . . .

loop_
_atom_site_aniso_label
_atom_site_aniso_U_11
_atom_site_aniso_U_22
_atom_site_aniso_U_33
_atom_site_aniso_U_23
_atom_site_aniso_U_13
_atom_site_aniso_U_12
Dy1 0.0363(2) 0.0381(2) 0.0559(2) 0.0063(5) -0.0001(2) -0.0061(3)
P0AA 0.0358(14) 0.0329(15) 0.0503(16) 0.0089(16) -0.0021(14) -0.0088(13)
P6AA 0.0533(13) 0.0493(13) 0.0576(12) 0.0075(13) 0.0070(12) -0.0120(12)
Cl9A 0.108(3) 0.0496(19) 0.071(2) -0.0022(19) -0.007(2) 0.0344(19)
Cl1B 0.104(3) 0.058(2) 0.0615(17) -0.0029(16) -0.0172(18) 0.011(2)
Cl2B 0.0601(18) 0.153(3) 0.070(2) 0.033(3) 0.0190(19) 0.0582(19)
O1AA 0.033(4) 0.085(8) 0.059(4) 0.000(5) 0.003(3) 0.009(4)
O2AA 0.115(7) 0.139(8) 0.060(4) 0.011(5) 0.005(5) 0.052(6)
C3AA 0.056(8) 0.059(9) 0.111(11) 0.030(9) -0.034(8) -0.002(8)
C4AA 0.041(6) 0.059(8) 0.057(7) 0.017(8) -0.004(6) 0.005(6)
O2CA 0.060(4) 0.016(3) 0.048(4) -0.004(4) -0.013(4) 0.004(3)
C5CA 0.094(10) 0.031(7) 0.071(8) 0.018(7) -0.045(7) 0.003(8)
C6CA 0.0605(17) 0.0568(17) 0.0644(17) 0.0067(17) 0.0063(17) -0.0076(17)
C7CA 0.060(7) 0.026(6) 0.059(7) 0.001(6) -0.007(7) -0.006(6)
C5BA 0.043(7) 0.048(8) 0.090(9) -0.022(7) -0.016(7) -0.015(6)
C7BA 0.053(8) 0.129(14) 0.072(9) 0.052(9) 0.007(8) -0.012(10)
C9BA 0.135(13) 0.037(8) 0.072(9) 0.000(8) -0.042(9) 0.033(9)
C1CA 0.032(6) 0.046(7) 0.060(7) 0.011(7) 0.002(6) 0.003(6)
C3CA 0.078(2) 0.071(2) 0.074(2) 0.004(2) 0.012(2) 0.003(2)
C0BA 0.0643(14) 0.0616(14) 0.0716(14) 0.0054(14) 0.0047(14) -0.0069(14)
C6DA 0.076(2) 0.071(2) 0.073(2) 0.006(2) 0.012(2) 0.002(2)
C7DA 0.060(8) 0.037(7) 0.072(8) 0.020(7) 0.003(7) 0.012(7)
C8DA 0.130(13) 0.151(16) 0.045(7) -0.002(10) 0.016(9) -0.087(11)
C9DA 0.114(13) 0.060(10) 0.058(8) -0.015(8) -0.011(9) 0.019(10)
C0EA 0.051(7) 0.153(16) 0.079(10) -0.016(11) 0.006(7) 0.062(9)
C3BA 0.080(9) 0.074(10) 0.054(7) -0.015(8) 0.016(7) -0.044(7)
C4CA 0.079(2) 0.072(2) 0.076(2) 0.005(2) 0.012(2) 0.002(2)
C8CA 0.075(2) 0.073(2) 0.086(2) 0.004(2) 0.000(2) -0.007(2)
C9CA 0.051(8) 0.102(12) 0.054(7) -0.027(9) -0.013(7) -0.002(9)
C0DA 0.051(7) 0.084(11) 0.043(7) -0.008(8) -0.004(6) 0.023(8)
C1DA 0.046(7) 0.054(8) 0.091(9) 0.032(8) -0.029(7) 0.000(7)
C2 0.053(4) 0.053(4) 0.054(4) 0.001(3) 0.002(3) 0.000(3)
C3DA 0.068(9) 0.107(14) 0.061(8) 0.019(10) 0.005(8) 0.019(10)
C5DA 0.064(9) 0.112(14) 0.044(7) 0.011(9) -0.012(7) -0.019(10)
C0CA 0.167(18) 0.087(13) 0.043(7) -0.007(9) -0.026(9) 0.041(13)
C5AA 0.079(10) 0.096(13) 0.063(9) 0.004(10) 0.024(8) 0.015(11)
C0AA 0.148(14) 0.073(10) 0.049(8) -0.009(8) -0.003(9) -0.067(10)
O10 0.078(4) 0.086(5) 0.088(4) 0.012(4) -0.017(4) -0.023(4)
C11 0.124(10) 0.134(10) 0.111(9) 0.009(8) 0.010(8) 0.021(8)
C12 0.125(12) 0.089(10) 0.041(7) -0.015(8) 0.017(8) 0.066(9)
C15 0.0664(14) 0.0624(14) 0.0681(14) 0.0065(14) 0.0087(14) -0.0040(14)
C20 0.076(2) 0.072(2) 0.088(2) 0.003(2) -0.001(2) -0.005(2)
C4 0.078(2) 0.073(2) 0.073(2) 0.005(2) 0.012(2) 0.001(2)
C7 0.076(2) 0.070(2) 0.072(2) 0.005(2) 0.013(2) 0.003(2)
C1 0.075(2) 0.072(2) 0.085(2) 0.005(2) -0.003(2) -0.006(2)
C3 0.118(10) 0.117(10) 0.104(9) 0.000(8) 0.016(8) 0.009(8)
C9 0.074(2) 0.072(2) 0.088(2) 0.003(2) -0.001(2) -0.005(2)
C13 0.075(2) 0.073(2) 0.086(2) 0.003(2) -0.001(2) -0.006(2)
C6 0.092(16) 0.10(2) 0.133(18) -0.020(17) -0.053(14) -0.017(16)
C21 0.053(4) 0.053(4) 0.054(4) 0.001(3) 0.002(3) 0.000(3)
C5 0.092(16) 0.10(2) 0.133(18) -0.020(17) -0.053(14) -0.017(16)
C8 0.165(6) 0.170(6) 0.165(6) 0.003(5) 0.002(5) 0.001(5)

loop_
_atom_type_symbol
_atom_type_description
_atom_type_scat_dispersion_real
_atom_type_scat_dispersion_imag
_atom_type_scat_source
C C 0.0033 0.0016 'International Tables Vol C Tables 4.2.6.8 and 6.1.1.4'
H H 0.0000 0.0000 'International Tables Vol C Tables 4.2.6.8 and 6.1.1.4'
Cl Cl 0.1484 0.1585 'International Tables Vol C Tables 4.2.6.8 and 6.1.1.4'
Dy Dy -0.1892 4.4098 'International Tables Vol C Tables 4.2.6.8 and 6.1.1.4'
O O 0.0106 0.0060 'International Tables Vol C Tables 4.2.6.8 and 6.1.1.4'
P P 0.1023 0.0942 'International Tables Vol C Tables 4.2.6.8 and 6.1.1.4'

loop_
_geom_angle_atom_site_label_1
_geom_angle_atom_site_label_2
_geom_angle_atom_site_label_3
_geom_angle
Cl9A Dy1 Cl1B 99.23(11)
Cl9A Dy1 Cl2B 165.78(11)
Cl2B Dy1 Cl1B 94.82(11)
O1AA Dy1 Cl9A 86.52(19)
O1AA Dy1 Cl1B 173.76(17)
O1AA Dy1 Cl2B 79.53(19)
O2CA Dy1 Cl9A 87.2(2)
O2CA Dy1 Cl1B 93.9(2)
O2CA Dy1 Cl2B 89.7(2)
O2CA Dy1 O1AA 88.8(3)
O2CA Dy1 O10 174.9(3)
O10 Dy1 Cl9A 92.0(3)
O10 Dy1 Cl1B 91.2(3)
O10 Dy1 Cl2B 89.8(3)
O10 Dy1 O1AA 86.1(3)
O2CA P0AA C5BA 108.0(5)
O2CA P0AA C1CA 110.5(5)
O2CA P0AA C7DA 108.6(5)
C5BA P0AA C1CA 109.7(6)
C7DA P0AA C5BA 107.3(6)
C7DA P0AA C1CA 112.6(6)
C0BA P6AA C6CA 112.5(6)
O10 P6AA C6CA 108.0(6)
O10 P6AA C0BA 111.2(6)
O10 P6AA C15 107.0(6)
C15 P6AA C6CA 106.3(6)
C15 P6AA C0BA 111.6(6)
Dy1 O1AA H1AB 124.8
Dy1 O1AA H1AA 118.9
C2 O1AA Dy1 130.0(9)
C2 O1AA H1AB 102.8
C21 O1AA Dy1 129.4(8)
C21 O1AA H1AA 110.6
C11 O2AA H2AA 112.8
H3AA C3AA H3AB 107.9
C5CA C3AA H3AA 109.4
C5CA C3AA H3AB 109.1
C1DA C3AA H3AA 110.0
C1DA C3AA H3AB 109.3
C1DA C3AA C5CA 111.0(11)
H4AA C4AA H4AB 108.1
C7DA C4AA H4AA 107.9
C7DA C4AA H4AB 111.2
C7DA C4AA C3DA 111.0(11)
C3DA C4AA H4AA 111.0
C3DA C4AA H4AB 107.5
P0AA O2CA Dy1 169.0(5)
C3AA C5CA H5CA 109.1
C3AA C5CA H5CB 109.2
H5CA C5CA H5CB 107.9
C9BA C5CA C3AA 110.6(11)
C9BA C5CA H5CA 109.2
C9BA C5CA H5CB 110.9
P6AA C6CA H6CA 108.5
C7BA C6CA P6AA 108.4(9)
C7BA C6CA H6CA 108.5
C7BA C6CA C12 114.0(11)
C12 C6CA P6AA 108.8(9)
C12 C6CA H6CA 108.5
H7CA C7CA H7CB 107.5
C9BA C7CA H7CA 110.0
C9BA C7CA H7CB 108.7
C1CA C7CA H7CA 107.6
C1CA C7CA H7CB 109.7
C1CA C7CA C9BA 113.1(11)
P0AA C5BA H5BA 106.0
C3BA C5BA P0AA 116.7(9)
C3BA C5BA H5BA 106.0
C3BA C5BA C9CA 111.7(11)
C9CA C5BA P0AA 109.7(8)
C9CA C5BA H5BA 106.0
C6CA C7BA H7BA 108.2
C6CA C7BA H7BB 111.0
C6CA C7BA C9DA 110.2(12)
H7BA C7BA H7BB 108.0
C9DA C7BA H7BA 109.0
C9DA C7BA H7BB 110.4
C5CA C9BA H9BA 112.2
C5CA C9BA H9BB 108.4
C7CA C9BA C5CA 106.9(10)
C7CA C9BA H9BA 111.8
C7CA C9BA H9BB 108.9
H9BA C9BA H9BB 108.7
P0AA C1CA H1CA 105.8
C7CA C1CA P0AA 112.4(8)
C7CA C1CA H1CA 105.8
C7CA C1CA C1DA 113.4(10)
C1DA C1CA P0AA 112.8(9)
C1DA C1CA H1CA 105.8
H3CA C3CA H3CB 108.1
C4CA C3CA H3CA 115.4
C4CA C3CA H3CB 109.4
C15 C3CA H3CA 108.7
C15 C3CA H3CB 109.8
C15 C3CA C4CA 105.3(9)
P6AA C0BA H0BA 104.4
C8CA C0BA P6AA 120.6(9)
C8CA C0BA H0BA 104.4
C8CA C0BA C1 103.0(9)
C1 C0BA P6AA 118.1(8)
C1 C0BA H0BA 104.4
H6DA C6DA H6DB 107.7
C15 C6DA H6DA 108.7
C15 C6DA H6DB 110.1
C4 C6DA H6DA 108.3
C4 C6DA H6DB 110.1
C4 C6DA C15 111.8(9)
P0AA C7DA H7DA 107.9
C4AA C7DA P0AA 111.6(9)
C4AA C7DA H7DA 107.9
C4AA C7DA C0DA 111.1(11)
C0DA C7DA P0AA 110.3(9)
C0DA C7DA H7DA 107.9
H8DA C8DA H8DB 107.6
C3BA C8DA H8DA 105.9
C3BA C8DA H8DB 109.0
C0AA C8DA H8DA 108.7
C0AA C8DA H8DB 109.0
C0AA C8DA C3BA 116.3(14)
C7BA C9DA H9DA 108.6
C7BA C9DA H9DB 108.3
H9DA C9DA H9DB 107.8
C0CA C9DA C7BA 113.5(14)
C0CA C9DA H9DA 109.2
C0CA C9DA H9DB 109.3
H0EA C0EA H0EB 108.1
C3DA C0EA H0EA 110.0
C3DA C0EA H0EB 108.6
C5AA C0EA H0EA 112.1
C5AA C0EA H0EB 110.5
C5AA C0EA C3DA 107.5(14)
C5BA C3BA H3BA 111.3
C5BA C3BA H3BB 105.3
C8DA C3BA C5BA 111.9(11)
C8DA C3BA H3BA 112.4
C8DA C3BA H3BB 107.3
H3BA C3BA H3BB 108.3
C3CA C4CA H4CA 115.5
C3CA C4CA H4CB 104.2
C3CA C4CA C7 108.3(9)
H4CA C4CA H4CB 108.5
C7 C4CA H4CA 114.7
C7 C4CA H4CB 104.5
C0BA C8CA H8CA 110.2
C0BA C8CA H8CB 108.4
C0BA C8CA C20 114.4(10)
H8CA C8CA H8CB 107.6
C20 C8CA H8CA 109.6
C20 C8CA H8CB 106.4
C5BA C9CA H9CA 110.5
C5BA C9CA H9CB 110.5
C5BA C9CA C5DA 106.1(11)
H9CA C9CA H9CB 108.7
C5DA C9CA H9CA 110.5
C5DA C9CA H9CB 110.5
C7DA C0DA H0DA 108.8
C7DA C0DA H0DB 110.9
H0DA C0DA H0DB 108.4
C5AA C0DA C7DA 106.6(11)
C5AA C0DA H0DA 112.5
C5AA C0DA H0DB 109.6
C3AA C1DA C1CA 112.2(12)
C3AA C1DA H1DA 108.5
C3AA C1DA H1DB 109.8
C1CA C1DA H1DA 109.6
C1CA C1DA H1DB 108.6
H1DA C1DA H1DB 108.0
O1AA C2 H2A 114.2
O1AA C2 H2B 106.6
H2A C2 H2B 108.4
C6 C2 O1AA 105.8(15)
C6 C2 H2A 113.1
C6 C2 H2B 108.4
C4AA C3DA H3DA 110.7
C4AA C3DA H3DB 109.3
C0EA C3DA C4AA 110.1(11)
C0EA C3DA H3DA 109.7
C0EA C3DA H3DB 109.1
H3DA C3DA H3DB 107.8
C9CA C5DA H5DA 108.1
C9CA C5DA H5DB 109.0
C9CA C5DA C0AA 114.0(12)
H5DA C5DA H5DB 108.2
C0AA C5DA H5DA 108.6
C0AA C5DA H5DB 108.9
C9DA C0CA H0CA 109.4
C9DA C0CA H0CB 109.0
C9DA C0CA C3 111.9(13)
H0CA C0CA H0CB 108.0
C3 C0CA H0CA 109.3
C3 C0CA H0CB 109.2
C0EA C5AA C0DA 112.3(12)
C0EA C5AA H5AA 105.5
C0EA C5AA H5AB 111.8
C0DA C5AA H5AA 107.2
C0DA C5AA H5AB 111.7
H5AA C5AA H5AB 107.9
C8DA C0AA C5DA 112.3(13)
C8DA C0AA H0AA 108.9
C8DA C0AA H0AB 108.7
C5DA C0AA H0AA 108.2
C5DA C0AA H0AB 110.8
H0AA C0AA H0AB 107.8
P6AA O10 Dy1 165.3(6)
O2AA C11 H11A 111.6
O2AA C11 H11B 107.7
O2AA C11 C8 115.9(16)
H11A C11 H11B 107.4
C8 C11 H11A 106.7
C8 C11 H11B 107.2
C6CA C12 H12A 108.6
C6CA C12 H12B 109.1
H12A C12 H12B 107.9
C3 C12 C6CA 112.2(14)
C3 C12 H12A 110.2
C3 C12 H12B 108.7
P6AA C15 H15 105.1
C3CA C15 P6AA 120.5(9)
C3CA C15 C6DA 109.3(10)
C3CA C15 H15 105.1
C6DA C15 P6AA 110.6(8)
C6DA C15 H15 105.1
C8CA C20 H20A 112.7
C8CA C20 H20B 109.7
C8CA C20 C9 106.0(9)
H20A C20 H20B 109.6
C9 C20 H20A 114.7
C9 C20 H20B 103.7
C6DA C4 H4A 109.8
C6DA C4 H4B 109.7
H4A C4 H4B 108.6
C7 C4 C6DA 109.4(10)
C7 C4 H4A 109.0
C7 C4 H4B 110.2
C4CA C7 H7A 108.4
C4CA C7 H7B 113.1
C4 C7 C4CA 111.7(10)
C4 C7 H7A 109.6
C4 C7 H7B 106.7
H7A C7 H7B 107.2
C0BA C1 H1A 108.4
C0BA C1 H1B 112.7
C0BA C1 C13 108.4(9)
H1A C1 H1B 108.1
C13 C1 H1A 110.3
C13 C1 H1B 108.9
C0CA C3 H3A 109.2
C0CA C3 H3B 109.3
C12 C3 C0CA 111.6(15)
C12 C3 H3A 110.1
C12 C3 H3B 108.7
H3A C3 H3B 107.9
C20 C9 H9A 103.4
C20 C9 H9B 114.8
H9A C9 H9B 109.4
C13 C9 C20 105.7(10)
C13 C9 H9A 106.3
C13 C9 H9B 116.1
C1 C13 H13A 113.3
C1 C13 H13B 112.5
C9 C13 C1 100.7(9)
C9 C13 H13A 108.5
C9 C13 H13B 111.5
H13A C13 H13B 110.1
C2 C6 H6A 112.2
C2 C6 H6B 107.0
C2 C6 H6C 109.2
H6A C6 H6B 109.5
H6A C6 H6C 109.5
H6B C6 H6C 109.4
O1AA C21 H21A 112.5
O1AA C21 H21B 105.8
O1AA C21 C5 110.9(15)
H21A C21 H21B 107.8
C5 C21 H21A 112.5
C5 C21 H21B 106.9
C21 C5 H5A 111.3
C21 C5 H5B 105.9
C21 C5 H5C 111.2
H5A C5 H5B 109.5
H5A C5 H5C 109.5
H5B C5 H5C 109.4
C11 C8 H8A 109.4
C11 C8 H8B 111.8
C11 C8 H8C 107.2
H8A C8 H8B 109.4
H8A C8 H8C 109.5
H8B C8 H8C 109.5

loop_
_geom_bond_atom_site_label_1
_geom_bond_atom_site_label_2
_geom_bond_distance
Dy1 Cl9A 2.615(4)
Dy1 Cl1B 2.639(3)
Dy1 Cl2B 2.617(4)
Dy1 O1AA 2.383(6)
Dy1 O2CA 2.223(7)
Dy1 O10 2.224(10)
P0AA O2CA 1.493(7)
P0AA C5BA 1.823(13)
P0AA C1CA 1.830(12)
P0AA C7DA 1.817(13)
P6AA C6CA 1.813(13)
P6AA C0BA 1.766(13)
P6AA O10 1.471(10)
P6AA C15 1.702(13)
O1AA H1AB 0.8642
O1AA H1AA 0.8806
O1AA C2 1.465(15)
O1AA C21 1.434(14)
O2AA H2AA 0.8761
O2AA C11 1.418(15)
C3AA H3AA 0.9705
C3AA H3AB 0.9700
C3AA C5CA 1.570(19)
C3AA C1DA 1.502(18)
C4AA H4AA 0.9698
C4AA H4AB 0.9700
C4AA C7DA 1.475(17)
C4AA C3DA 1.567(17)
C5CA H5CA 0.9698
C5CA H5CB 0.9696
C5CA C9BA 1.562(18)
C6CA H6CA 0.9800
C6CA C7BA 1.509(19)
C6CA C12 1.559(19)
C7CA H7CA 0.9702
C7CA H7CB 0.9704
C7CA C9BA 1.557(17)
C7CA C1CA 1.489(16)
C5BA H5BA 0.9800
C5BA C3BA 1.538(17)
C5BA C9CA 1.545(18)
C7BA H7BA 0.9701
C7BA H7BB 0.9699
C7BA C9DA 1.564(18)
C9BA H9BA 0.9702
C9BA H9BB 0.9701
C1CA H1CA 0.9800
C1CA C1DA 1.533(17)
C3CA H3CA 0.9704
C3CA H3CB 0.9695
C3CA C4CA 1.543(13)
C3CA C15 1.542(13)
C0BA H0BA 0.9800
C0BA C8CA 1.445(12)
C0BA C1 1.529(13)
C6DA H6DA 0.9704
C6DA H6DB 0.9703
C6DA C15 1.551(13)
C6DA C4 1.505(13)
C7DA H7DA 0.9800
C7DA C0DA 1.567(17)
C8DA H8DA 0.9698
C8DA H8DB 0.9702
C8DA C3BA 1.535(17)
C8DA C0AA 1.41(2)
C9DA H9DA 0.9700
C9DA H9DB 0.9699
C9DA C0CA 1.42(2)
C0EA H0EA 0.9697
C0EA H0EB 0.9705
C0EA C3DA 1.561(19)
C0EA C5AA 1.48(2)
C3BA H3BA 0.9704
C3BA H3BB 0.9695
C4CA H4CA 0.9700
C4CA H4CB 0.9702
C4CA C7 1.570(13)
C8CA H8CA 0.9701
C8CA H8CB 0.9698
C8CA C20 1.506(13)
C9CA H9CA 0.9700
C9CA H9CB 0.9700
C9CA C5DA 1.551(16)
C0DA H0DA 0.9699
C0DA H0DB 0.9700
C0DA C5AA 1.555(19)
C1DA H1DA 0.9699
C1DA H1DB 0.9705
C2 H2A 0.9701
C2 H2B 0.9704
C2 C6 1.44(2)
C3DA H3DA 0.9704
C3DA H3DB 0.9696
C5DA H5DA 0.9698
C5DA H5DB 0.9701
C5DA C0AA 1.55(2)
C0CA H0CA 0.9706
C0CA H0CB 0.9700
C0CA C3 1.62(2)
C5AA H5AA 0.9702
C5AA H5AB 0.9705
C0AA H0AA 0.9704
C0AA H0AB 0.9703
C11 H11A 0.9703
C11 H11B 0.9702
C11 C8 1.441(18)
C12 H12A 0.9704
C12 H12B 0.9706
C12 C3 1.47(2)
C15 H15 0.9800
C20 H20A 0.9700
C20 H20B 0.9695
C20 C9 1.506(13)
C4 H4A 0.9703
C4 H4B 0.9697
C4 C7 1.492(13)
C7 H7A 0.9701
C7 H7B 0.9703
C1 H1A 0.9699
C1 H1B 0.9702
C1 C13 1.561(13)
C3 H3A 0.9704
C3 H3B 0.9700
C9 H9A 0.9702
C9 H9B 0.9702
C9 C13 1.469(13)
C13 H13A 0.9701
C13 H13B 0.9705
C6 H6A 0.9601
C6 H6B 0.9600
C6 H6C 0.9602
C21 H21A 0.9701
C21 H21B 0.9704
C21 C5 1.47(2)
C5 H5A 0.9601
C5 H5B 0.9604
C5 H5C 0.9600
C8 H8A 0.9605
C8 H8B 0.9598
C8 H8C 0.9595

loop_
_geom_torsion_atom_site_label_1
_geom_torsion_atom_site_label_2
_geom_torsion_atom_site_label_3
_geom_torsion_atom_site_label_4
_geom_torsion
Dy1 O1AA C2 C6 -119.5(14)
Dy1 O1AA C21 C5 111.3(15)
P0AA C5BA C3BA C8DA -179.0(11)
P0AA C5BA C9CA C5DA 171.9(11)
P0AA C1CA C1DA C3AA 179.6(10)
P0AA C7DA C0DA C5AA 177.6(10)
P6AA C6CA C7BA C9DA 171.7(11)
P6AA C6CA C12 C3 -172.4(12)
P6AA C0BA C8CA C20 166.6(9)
P6AA C0BA C1 C13 -159.9(8)
C3AA C5CA C9BA C7CA 58.4(15)
C4AA C7DA C0DA C5AA -58.1(15)
O2CA P0AA C5BA C3BA 169.7(9)
O2CA P0AA C5BA C9CA -62.0(11)
O2CA P0AA C1CA C7CA -157.0(8)
O2CA P0AA C1CA C1DA -27.3(10)
O2CA P0AA C7DA C4AA -64.0(10)
O2CA P0AA C7DA C0DA 60.0(10)
C5CA C3AA C1DA C1CA 52.5(16)
C6CA P6AA C0BA C8CA 82.7(11)
C6CA P6AA C0BA C1 -45.0(12)
C6CA P6AA O10 Dy1 169(3)
C6CA P6AA C15 C3CA 54.7(11)
C6CA P6AA C15 C6DA -176.3(9)
C6CA C7BA C9DA C0CA -55(2)
C6CA C12 C3 C0CA 50(2)
C7CA C1CA C1DA C3AA -51.2(15)
C5BA P0AA O2CA Dy1 77(3)
C5BA P0AA C1CA C7CA 84.0(10)
C5BA P0AA C1CA C1DA -146.2(9)
C5BA P0AA C7DA C4AA 52.5(11)
C5BA P0AA C7DA C0DA 176.5(9)
C5BA C9CA C5DA C0AA 56.7(18)
C7BA C6CA C12 C3 -51.2(18)
C7BA C9DA C0CA C3 55(2)
C9BA C7CA C1CA P0AA -176.4(8)
C9BA C7CA C1CA C1DA 54.2(14)
C1CA P0AA O2CA Dy1 -43(3)
C1CA P0AA C5BA C3BA -69.8(11)
C1CA P0AA C5BA C9CA 58.5(11)
C1CA P0AA C7DA C4AA 173.3(9)
C1CA P0AA C7DA C0DA -62.7(11)
C1CA C7CA C9BA C5CA -57.3(15)
C3CA C4CA C7 C4 61.9(13)
C0BA P6AA C6CA C7BA 171.2(10)
C0BA P6AA C6CA C12 -64.3(11)
C0BA P6AA O10 Dy1 -67(3)
C0BA P6AA C15 C3CA -68.3(11)
C0BA P6AA C15 C6DA 60.7(10)
C0BA C8CA C20 C9 61.7(14)
C0BA C1 C13 C9 -73.5(12)
C6DA C4 C7 C4CA -56.2(14)
C7DA P0AA O2CA Dy1 -167(3)
C7DA P0AA C5BA C3BA 52.8(12)
C7DA P0AA C5BA C9CA -178.9(10)
C7DA P0AA C1CA C7CA -35.3(11)
C7DA P0AA C1CA C1DA 94.4(10)
C7DA C4AA C3DA C0EA -57.0(17)
C7DA C0DA C5AA C0EA 62.1(17)
C9DA C0CA C3 C12 -54(2)
C3BA C5BA C9CA C5DA -57.1(16)
C3BA C8DA C0AA C5DA 47(2)
C4CA C3CA C15 P6AA -167.1(8)
C4CA C3CA C15 C6DA 63.3(13)
C8CA C0BA C1 C13 64.5(13)
C8CA C20 C9 C13 -67.1(13)
C9CA C5BA C3BA C8DA 53.6(17)
C9CA C5DA C0AA C8DA -53.0(19)
C1DA C3AA C5CA C9BA -58.3(16)
C3DA C4AA C7DA P0AA -178.9(9)
C3DA C4AA C7DA C0DA 57.5(15)
C3DA C0EA C5AA C0DA -62.7(17)
C5AA C0EA C3DA C4AA 58.0(17)
C0AA C8DA C3BA C5BA -49(2)
O10 P6AA C6CA C7BA -65.7(12)
O10 P6AA C6CA C12 58.8(11)
O10 P6AA C0BA C8CA -38.6(13)
O10 P6AA C0BA C1 -166.4(9)
O10 P6AA C15 C3CA 169.9(10)
O10 P6AA C15 C6DA -61.1(10)
C12 C6CA C7BA C9DA 50.3(17)
C15 P6AA C6CA C7BA 48.8(12)
C15 P6AA C6CA C12 173.3(9)
C15 P6AA C0BA C8CA -158.0(10)
C15 P6AA C0BA C1 74.3(11)
C15 P6AA O10 Dy1 55(3)
C15 C3CA C4CA C7 -63.3(13)
C15 C6DA C4 C7 55.6(14)
C20 C9 C13 C1 72.5(12)
C4 C6DA C15 P6AA 164.4(9)
C4 C6DA C15 C3CA -60.8(13)
C1 C0BA C8CA C20 -59.1(14)

loop_
_twin_individual_id
_twin_individual_mass_fraction_refined
1 0.7065(14)
2 0.2935(14)
